data_7028731
loop_
_publ_author_name
'Machura, Barbara'
'Gryca, Izabela'
'Ma\/lecki, Jan Grzegorz'
'Alonso, Francisco'
'Moglie, Yanina'

_publ_section_title
;
 p-Tolylimido rhenium(v) complexes - synthesis, X-ray studies,
 spectroscopic characterization, DFT calculations and catalytic activity.
;
_journal_issue 6
_journal_name_full 'Dalton transactions (Cambridge, England : 2003)'
_journal_page_first 2596
_journal_page_last 2610
_journal_paper_doi 10.1039/c3dt52528g
_journal_volume 43
_journal_year 2014
_chemical_formula_moiety 'C44 H40 Cl2 N O P2 Re'
_chemical_formula_sum 'C44 H40 Cl2 N O P2 Re'
_chemical_formula_weight 917.81
_chemical_name_systematic
; 
 ? 
;
_space_group_IT_number 2
_symmetry_cell_setting triclinic
_symmetry_space_group_name_Hall '-P 1'
_symmetry_space_group_name_H-M 'P -1'
_atom_sites_solution_hydrogens geom
_atom_sites_solution_primary direct
_atom_sites_solution_secondary difmap
_audit_creation_method SHELXL-97
_cell_angle_alpha 96.458(3)
_cell_angle_beta 92.186(2)
_cell_angle_gamma 98.091(3)
_cell_formula_units_Z 2
_cell_length_a 10.2167(3)
_cell_length_b 13.6809(4)
_cell_length_c 14.3814(4)
_cell_measurement_reflns_used 8093
_cell_measurement_temperature 293(2)
_cell_measurement_theta_max 28.0310
_cell_measurement_theta_min 3.6070
_cell_volume 1974.52(10)
_computing_cell_refinement 'CrysAlis RED v. 1.163 (UNIL IC & KUMA 2000)'
_computing_data_collection 'CrysAlis CCD v. 1.163 (UNIL IC & KUMA 2000)'
_computing_data_reduction 'CrysAlis RED v. 1.163 (UNIL IC & KUMA 2000)'
_computing_molecular_graphics
;XP in SHELXTL/PC (Sheldrick, 1990b)
 ORTEP-3 W v. 1.062 (Farrugia 1997)
;
_computing_publication_material
;SHELXL-97 (Sheldrick, 1997) and
 PLATON (Spek, 1990)
;
_computing_structure_refinement 'SHELXL-97 (Sheldrick, 1997)'
_computing_structure_solution 'SHELXS-97 (Sheldrick, 1990)'
_diffrn_ambient_temperature 293(2)
_diffrn_measured_fraction_theta_full 0.998
_diffrn_measured_fraction_theta_max 0.998
_diffrn_measurement_device_type 'Xcalibur, Atlas, Gemini ultra'
_diffrn_radiation_monochromator graphite
_diffrn_radiation_source 'fine-focus sealed tube'
_diffrn_radiation_type MoK\a
_diffrn_radiation_wavelength 0.71073
_diffrn_reflns_av_R_equivalents 0.0356
_diffrn_reflns_av_unetI/netI 0.0498
_diffrn_reflns_limit_h_max 11
_diffrn_reflns_limit_h_min -12
_diffrn_reflns_limit_k_max 16
_diffrn_reflns_limit_k_min -16
_diffrn_reflns_limit_l_max 17
_diffrn_reflns_limit_l_min -17
_diffrn_reflns_number 15600
_diffrn_reflns_theta_full 25.00
_diffrn_reflns_theta_max 25.00
_diffrn_reflns_theta_min 3.39
_exptl_absorpt_coefficient_mu 3.328
_exptl_absorpt_correction_T_max 1.00000
_exptl_absorpt_correction_T_min 0.70916
_exptl_absorpt_correction_type empirical
_exptl_absorpt_process_details 'CrysAlis RED, (2005)'
_exptl_crystal_colour brown
_exptl_crystal_density_diffrn 1.544
_exptl_crystal_density_method 'not measured'
_exptl_crystal_description prism
_exptl_crystal_F_000 916
_exptl_crystal_size_max 0.14202
_exptl_crystal_size_mid 0.07555
_exptl_crystal_size_min 0.04778
_refine_diff_density_max 0.951
_refine_diff_density_min -0.711
_refine_diff_density_rms 0.085
_refine_ls_extinction_method none
_refine_ls_goodness_of_fit_ref 0.996
_refine_ls_hydrogen_treatment constr
_refine_ls_matrix_type full
_refine_ls_number_parameters 462
_refine_ls_number_reflns 6924
_refine_ls_number_restraints 0
_refine_ls_restrained_S_all 0.996
_refine_ls_R_factor_all 0.0389
_refine_ls_R_factor_gt 0.0298
_refine_ls_shift/su_max 0.002
_refine_ls_shift/su_mean 0.000
_refine_ls_structure_factor_coef Fsqd
_refine_ls_weighting_details 'calc w=1/[\s^2^(Fo^2^)+(0.0252P)^2^+0.0000P] where P=(Fo^2^+2Fc^2^)/3'
_refine_ls_weighting_scheme calc
_refine_ls_wR_factor_gt 0.0583
_refine_ls_wR_factor_ref 0.0607
_reflns_number_gt 6017
_reflns_number_total 6924
_reflns_threshold_expression >2sigma(I)
_cod_data_source_file c3dt52528g.txt
_cod_data_source_block ren371
_cod_original_sg_symbol_H-M P-1
_cod_database_code 7028731

loop_
_symmetry_equiv_pos_as_xyz
'x, y, z'
'-x, -y, -z'

loop_
_atom_site_label
_atom_site_type_symbol
_atom_site_fract_x
_atom_site_fract_y
_atom_site_fract_z
_atom_site_U_iso_or_equiv
_atom_site_adp_type
_atom_site_occupancy
_atom_site_symmetry_multiplicity
_atom_site_calc_flag
_atom_site_refinement_flags
Re1 Re 0.700330(15) 0.703429(11) 0.707807(9) 0.03224(6) Uani 1 1 d .
N2 N 0.8538(3) 0.7783(2) 0.73194(19) 0.0358(7) Uani 1 1 d .
O1 O 0.5248(3) 0.6310(2) 0.69648(17) 0.0438(7) Uani 1 1 d .
Cl1 Cl 0.62747(12) 0.77405(9) 0.85831(7) 0.0610(3) Uani 1 1 d .
Cl2 Cl 0.73013(11) 0.61484(8) 0.55811(6) 0.0479(3) Uani 1 1 d .
P1 P 0.62099(9) 0.83012(7) 0.61636(6) 0.0322(2) Uani 1 1 d .
P2 P 0.78433(10) 0.57212(8) 0.79114(6) 0.0364(2) Uani 1 1 d .
C1 C 0.7093(4) 0.8491(3) 0.5099(2) 0.0350(9) Uani 1 1 d .
C2 C 0.6428(4) 0.8627(3) 0.4267(3) 0.0457(10) Uani 1 1 d .
H2 H 0.5509 0.8566 0.4228 0.055 Uiso 1 1 calc R
C3 C 0.7142(5) 0.8854(4) 0.3500(3) 0.0542(12) Uani 1 1 d .
H3 H 0.6694 0.8945 0.2948 0.065 Uiso 1 1 calc R
C4 C 0.8489(5) 0.8945(3) 0.3541(3) 0.0540(12) Uani 1 1 d .
H4 H 0.8957 0.9101 0.3022 0.065 Uiso 1 1 calc R
C5 C 0.9151(4) 0.8804(4) 0.4354(3) 0.0550(12) Uani 1 1 d .
H5 H 1.0071 0.8873 0.4388 0.066 Uiso 1 1 calc R
C6 C 0.8453(4) 0.8560(3) 0.5124(3) 0.0464(10) Uani 1 1 d .
H6 H 0.8908 0.8441 0.5663 0.056 Uiso 1 1 calc R
C7 C 0.4475(4) 0.7962(3) 0.5751(2) 0.0355(9) Uani 1 1 d .
C8 C 0.3541(4) 0.8574(3) 0.5954(3) 0.0432(10) Uani 1 1 d .
H8 H 0.3797 0.9202 0.6283 0.052 Uiso 1 1 calc R
C9 C 0.2227(4) 0.8266(4) 0.5675(3) 0.0517(11) Uani 1 1 d .
H9 H 0.1603 0.8685 0.5818 0.062 Uiso 1 1 calc R
C10 C 0.1838(4) 0.7345(4) 0.5186(3) 0.0551(12) Uani 1 1 d .
H10 H 0.0949 0.7133 0.5010 0.066 Uiso 1 1 calc R
C11 C 0.2773(4) 0.6733(3) 0.4958(3) 0.0487(11) Uani 1 1 d .
H11 H 0.2516 0.6116 0.4608 0.058 Uiso 1 1 calc R
C12 C 0.4080(4) 0.7030(3) 0.5244(2) 0.0420(10) Uani 1 1 d .
H12 H 0.4702 0.6609 0.5099 0.050 Uiso 1 1 calc R
C13 C 0.6357(4) 0.9579(3) 0.6741(2) 0.0355(9) Uani 1 1 d .
C14 C 0.5834(4) 0.9753(3) 0.7616(3) 0.0485(11) Uani 1 1 d .
H14 H 0.5386 0.9226 0.7888 0.058 Uiso 1 1 calc R
C15 C 0.5979(4) 1.0701(4) 0.8076(3) 0.0558(12) Uani 1 1 d .
H15 H 0.5634 1.0808 0.8662 0.067 Uiso 1 1 calc R
C16 C 0.6624(4) 1.1490(4) 0.7689(3) 0.0584(12) Uani 1 1 d .
H16 H 0.6717 1.2128 0.8008 0.070 Uiso 1 1 calc R
C17 C 0.7131(5) 1.1331(3) 0.6821(3) 0.0618(13) Uani 1 1 d .
H17 H 0.7559 1.1862 0.6546 0.074 Uiso 1 1 calc R
C18 C 0.7004(4) 1.0379(3) 0.6361(3) 0.0471(10) Uani 1 1 d .
H18 H 0.7365 1.0275 0.5781 0.057 Uiso 1 1 calc R
C19 C 0.8967(4) 0.4981(3) 0.7289(2) 0.0392(9) Uani 1 1 d .
C20 C 0.9098(4) 0.4051(3) 0.7524(3) 0.0540(12) Uani 1 1 d .
H20 H 0.8545 0.3774 0.7954 0.065 Uiso 1 1 calc R
C21 C 1.0034(5) 0.3521(4) 0.7132(3) 0.0599(12) Uani 1 1 d .
H21 H 1.0110 0.2894 0.7299 0.072 Uiso 1 1 calc R
C22 C 1.0855(4) 0.3924(3) 0.6494(3) 0.0498(11) Uani 1 1 d .
H22 H 1.1498 0.3575 0.6235 0.060 Uiso 1 1 calc R
C23 C 1.0723(4) 0.4840(3) 0.6244(3) 0.0490(11) Uani 1 1 d .
H23 H 1.1269 0.5106 0.5804 0.059 Uiso 1 1 calc R
C24 C 0.9786(4) 0.5381(3) 0.6634(3) 0.0449(10) Uani 1 1 d .
H24 H 0.9707 0.6004 0.6458 0.054 Uiso 1 1 calc R
C25 C 0.8860(4) 0.6240(3) 0.8975(3) 0.0482(11) Uani 1 1 d .
C26 C 1.0212(5) 0.6302(4) 0.9000(3) 0.0682(15) Uani 1 1 d .
H26 H 1.0616 0.5996 0.8500 0.082 Uiso 1 1 calc R
C27 C 1.0994(6) 0.6824(5) 0.9770(4) 0.093(2) Uani 1 1 d .
H27 H 1.1912 0.6872 0.9777 0.111 Uiso 1 1 calc R
C28 C 1.0401(8) 0.7259(5) 1.0508(4) 0.092(2) Uani 1 1 d .
H28 H 1.0917 0.7616 1.1014 0.111 Uiso 1 1 calc R
C29 C 0.9084(7) 0.7175(5) 1.0510(4) 0.096(2) Uani 1 1 d .
H29 H 0.8691 0.7448 1.1032 0.115 Uiso 1 1 calc R
C30 C 0.8290(5) 0.6686(4) 0.9742(3) 0.0716(15) Uani 1 1 d .
H30 H 0.7375 0.6659 0.9743 0.086 Uiso 1 1 calc R
C31 C 0.6547(4) 0.4782(3) 0.8220(3) 0.0484(11) Uani 1 1 d .
C32 C 0.5675(5) 0.4312(4) 0.7500(4) 0.0651(13) Uani 1 1 d .
H32 H 0.5769 0.4483 0.6896 0.078 Uiso 1 1 calc R
C33 C 0.4662(6) 0.3588(4) 0.7675(5) 0.093(2) Uani 1 1 d .
H33 H 0.4069 0.3274 0.7190 0.111 Uiso 1 1 calc R
C34 C 0.4530(7) 0.3332(5) 0.8567(7) 0.111(3) Uani 1 1 d .
H34 H 0.3839 0.2850 0.8684 0.133 Uiso 1 1 calc R
C35 C 0.5403(8) 0.3777(5) 0.9282(5) 0.102(2) Uani 1 1 d .
H35 H 0.5319 0.3585 0.9880 0.122 Uiso 1 1 calc R
C36 C 0.6410(5) 0.4510(4) 0.9119(4) 0.0714(15) Uani 1 1 d .
H36 H 0.6996 0.4822 0.9609 0.086 Uiso 1 1 calc R
C37 C 0.9578(4) 0.8442(3) 0.7785(2) 0.0399(10) Uani 1 1 d .
C38 C 0.9317(4) 0.9312(3) 0.8297(3) 0.0547(12) Uani 1 1 d .
H38 H 0.8461 0.9469 0.8304 0.066 Uiso 1 1 calc R
C39 C 1.0346(5) 0.9938(4) 0.8795(3) 0.0693(15) Uani 1 1 d .
H39 H 1.0177 1.0520 0.9137 0.083 Uiso 1 1 calc R
C40 C 1.1622(5) 0.9717(4) 0.8794(3) 0.0672(15) Uani 1 1 d .
C41 C 1.1861(4) 0.8865(4) 0.8271(3) 0.0694(15) Uani 1 1 d .
H41 H 1.2719 0.8710 0.8266 0.083 Uiso 1 1 calc R
C42 C 1.0858(4) 0.8234(4) 0.7754(3) 0.0544(12) Uani 1 1 d .
H42 H 1.1043 0.7671 0.7387 0.065 Uiso 1 1 calc R
C43 C 1.2740(6) 1.0404(5) 0.9372(4) 0.112(3) Uani 1 1 d .
H43A H 1.3181 1.0859 0.8984 0.168 Uiso 1 1 calc R
H43B H 1.3361 1.0014 0.9608 0.168 Uiso 1 1 calc R
H43C H 1.2381 1.0769 0.9887 0.168 Uiso 1 1 calc R
C44 C 0.4041(4) 0.6222(4) 0.7392(4) 0.0736(15) Uani 1 1 d .
H44A H 0.3417 0.5722 0.7027 0.110 Uiso 1 1 calc R
H44B H 0.3710 0.6847 0.7435 0.110 Uiso 1 1 calc R
H44C H 0.4165 0.6035 0.8010 0.110 Uiso 1 1 calc R

loop_
_atom_site_aniso_label
_atom_site_aniso_U_11
_atom_site_aniso_U_22
_atom_site_aniso_U_33
_atom_site_aniso_U_23
_atom_site_aniso_U_13
_atom_site_aniso_U_12
Re1 0.03394(10) 0.02764(9) 0.03494(9) 0.00332(6) -0.00041(6) 0.00482(6)
N2 0.044(2) 0.0267(18) 0.0373(16) 0.0070(13) 0.0021(13) 0.0063(15)
O1 0.0388(16) 0.0386(17) 0.0537(15) 0.0154(13) -0.0010(12) -0.0020(13)
Cl1 0.0768(8) 0.0616(8) 0.0468(6) 0.0020(5) 0.0092(5) 0.0192(6)
Cl2 0.0647(7) 0.0414(6) 0.0390(5) -0.0014(4) -0.0003(4) 0.0187(5)
P1 0.0292(5) 0.0286(5) 0.0389(5) 0.0049(4) 0.0002(4) 0.0048(4)
P2 0.0375(6) 0.0341(6) 0.0389(5) 0.0087(4) 0.0032(4) 0.0060(5)
C1 0.035(2) 0.030(2) 0.042(2) 0.0045(17) 0.0042(16) 0.0094(17)
C2 0.045(3) 0.047(3) 0.046(2) 0.0086(19) -0.0037(18) 0.008(2)
C3 0.067(3) 0.061(3) 0.039(2) 0.011(2) 0.002(2) 0.018(3)
C4 0.066(3) 0.051(3) 0.050(2) 0.016(2) 0.021(2) 0.017(2)
C5 0.043(3) 0.060(3) 0.066(3) 0.019(2) 0.010(2) 0.012(2)
C6 0.037(2) 0.057(3) 0.050(2) 0.018(2) 0.0028(17) 0.013(2)
C7 0.034(2) 0.035(2) 0.038(2) 0.0087(17) 0.0005(15) 0.0050(18)
C8 0.038(2) 0.042(3) 0.049(2) 0.0041(19) -0.0009(17) 0.007(2)
C9 0.036(3) 0.062(3) 0.059(3) 0.010(2) -0.0008(19) 0.013(2)
C10 0.038(3) 0.066(3) 0.060(3) 0.013(2) -0.0067(19) -0.002(2)
C11 0.051(3) 0.042(3) 0.048(2) 0.007(2) -0.0104(19) -0.007(2)
C12 0.044(3) 0.035(2) 0.045(2) 0.0043(18) -0.0002(17) 0.0014(19)
C13 0.030(2) 0.033(2) 0.044(2) 0.0065(17) -0.0021(16) 0.0074(18)
C14 0.046(3) 0.043(3) 0.056(3) 0.002(2) 0.0087(19) 0.007(2)
C15 0.057(3) 0.056(3) 0.056(3) -0.004(2) 0.008(2) 0.020(2)
C16 0.055(3) 0.037(3) 0.079(3) -0.007(2) -0.011(2) 0.009(2)
C17 0.079(4) 0.035(3) 0.069(3) 0.003(2) 0.002(2) 0.003(2)
C18 0.057(3) 0.036(3) 0.048(2) 0.0073(19) 0.0042(19) 0.005(2)
C19 0.035(2) 0.038(2) 0.046(2) 0.0116(18) 0.0011(16) 0.0051(19)
C20 0.063(3) 0.046(3) 0.059(3) 0.022(2) 0.020(2) 0.016(2)
C21 0.071(3) 0.045(3) 0.072(3) 0.018(2) 0.017(2) 0.024(3)
C22 0.045(3) 0.055(3) 0.054(2) 0.006(2) 0.0078(19) 0.020(2)
C23 0.045(3) 0.053(3) 0.050(2) 0.012(2) 0.0116(18) 0.006(2)
C24 0.045(3) 0.040(3) 0.050(2) 0.0132(19) 0.0010(18) 0.002(2)
C25 0.047(3) 0.053(3) 0.046(2) 0.017(2) -0.0068(18) 0.006(2)
C26 0.054(3) 0.092(4) 0.056(3) 0.017(3) -0.011(2) 0.000(3)
C27 0.061(4) 0.123(6) 0.091(4) 0.033(4) -0.026(3) -0.004(4)
C28 0.113(6) 0.094(5) 0.063(4) 0.007(3) -0.037(3) 0.002(4)
C29 0.105(5) 0.123(6) 0.053(3) -0.014(3) -0.023(3) 0.024(4)
C30 0.077(4) 0.085(4) 0.054(3) 0.002(3) -0.009(2) 0.022(3)
C31 0.045(3) 0.037(3) 0.067(3) 0.010(2) 0.016(2) 0.013(2)
C32 0.056(3) 0.039(3) 0.098(4) 0.008(3) 0.011(3) 0.002(2)
C33 0.063(4) 0.045(4) 0.166(7) -0.001(4) 0.008(4) 0.001(3)
C34 0.085(5) 0.054(4) 0.197(8) 0.016(5) 0.076(5) 0.002(4)
C35 0.122(6) 0.071(5) 0.123(5) 0.033(4) 0.080(5) 0.012(4)
C36 0.082(4) 0.059(3) 0.080(3) 0.021(3) 0.037(3) 0.014(3)
C37 0.040(2) 0.039(2) 0.039(2) 0.0091(18) -0.0025(16) -0.0017(19)
C38 0.051(3) 0.044(3) 0.065(3) -0.002(2) -0.002(2) -0.002(2)
C39 0.078(4) 0.058(3) 0.060(3) -0.013(2) 0.011(2) -0.015(3)
C40 0.063(4) 0.077(4) 0.049(3) 0.003(3) 0.002(2) -0.028(3)
C41 0.036(3) 0.092(4) 0.072(3) -0.002(3) -0.001(2) -0.008(3)
C42 0.043(3) 0.062(3) 0.055(3) -0.005(2) 0.0043(19) 0.003(2)
C43 0.091(5) 0.136(6) 0.080(4) -0.030(4) -0.005(3) -0.049(4)
C44 0.037(3) 0.088(4) 0.097(4) 0.028(3) 0.008(2) -0.003(3)

loop_
_atom_type_symbol
_atom_type_description
_atom_type_scat_dispersion_real
_atom_type_scat_dispersion_imag
_atom_type_scat_source
C C 0.0033 0.0016 'International Tables Vol C Tables 4.2.6.8 and 6.1.1.4'
H H 0.0000 0.0000 'International Tables Vol C Tables 4.2.6.8 and 6.1.1.4'
N N 0.0061 0.0033 'International Tables Vol C Tables 4.2.6.8 and 6.1.1.4'
P P 0.1023 0.0942 'International Tables Vol C Tables 4.2.6.8 and 6.1.1.4'
Cl Cl 0.1484 0.1585 'International Tables Vol C Tables 4.2.6.8 and 6.1.1.4'
Re Re -1.0185 7.2310 'International Tables Vol C Tables 4.2.6.8 and 6.1.1.4'
O O 0.0106 0.0060 'International Tables Vol C Tables 4.2.6.8 and 6.1.1.4'

loop_
_geom_angle_atom_site_label_1
_geom_angle_atom_site_label_2
_geom_angle_atom_site_label_3
_geom_angle
N2 Re1 O1 172.20(12)
N2 Re1 Cl2 101.94(9)
O1 Re1 Cl2 85.82(8)
N2 Re1 Cl1 89.18(9)
O1 Re1 Cl1 83.07(8)
Cl2 Re1 Cl1 168.87(4)
N2 Re1 P1 90.58(10)
O1 Re1 P1 89.23(8)
Cl2 Re1 P1 85.59(3)
Cl1 Re1 P1 94.93(4)
N2 Re1 P2 89.44(10)
O1 Re1 P2 91.19(8)
Cl2 Re1 P2 91.27(3)
Cl1 Re1 P2 88.27(4)
P1 Re1 P2 176.80(3)
C37 N2 Re1 161.5(3)
C44 O1 Re1 142.9(3)
C7 P1 C1 104.44(16)
C7 P1 C13 105.67(17)
C1 P1 C13 101.22(17)
C7 P1 Re1 112.34(13)
C1 P1 Re1 114.25(13)
C13 P1 Re1 117.50(12)
C31 P2 C19 102.91(18)
C31 P2 C25 108.3(2)
C19 P2 C25 101.13(19)
C31 P2 Re1 113.84(15)
C19 P2 Re1 117.05(13)
C25 P2 Re1 112.42(15)
C6 C1 C2 118.5(3)
C6 C1 P1 119.8(3)
C2 C1 P1 121.5(3)
C3 C2 C1 119.8(4)
C3 C2 H2 120.1
C1 C2 H2 120.1
C4 C3 C2 121.0(4)
C4 C3 H3 119.5
C2 C3 H3 119.5
C3 C4 C5 119.6(4)
C3 C4 H4 120.2
C5 C4 H4 120.2
C4 C5 C6 120.3(4)
C4 C5 H5 119.9
C6 C5 H5 119.9
C1 C6 C5 120.7(4)
C1 C6 H6 119.6
C5 C6 H6 119.6
C8 C7 C12 119.1(4)
C8 C7 P1 122.4(3)
C12 C7 P1 118.5(3)
C7 C8 C9 120.5(4)
C7 C8 H8 119.7
C9 C8 H8 119.7
C10 C9 C8 120.3(4)
C10 C9 H9 119.8
C8 C9 H9 119.8
C9 C10 C11 119.6(4)
C9 C10 H10 120.2
C11 C10 H10 120.2
C12 C11 C10 120.4(4)
C12 C11 H11 119.8
C10 C11 H11 119.8
C11 C12 C7 120.1(4)
C11 C12 H12 120.0
C7 C12 H12 120.0
C18 C13 C14 118.1(4)
C18 C13 P1 122.7(3)
C14 C13 P1 119.2(3)
C15 C14 C13 120.0(4)
C15 C14 H14 120.0
C13 C14 H14 120.0
C16 C15 C14 121.2(4)
C16 C15 H15 119.4
C14 C15 H15 119.4
C15 C16 C17 119.3(4)
C15 C16 H16 120.3
C17 C16 H16 120.3
C16 C17 C18 119.8(4)
C16 C17 H17 120.1
C18 C17 H17 120.1
C13 C18 C17 121.6(4)
C13 C18 H18 119.2
C17 C18 H18 119.2
C20 C19 C24 118.8(4)
C20 C19 P2 120.2(3)
C24 C19 P2 120.7(3)
C19 C20 C21 121.2(4)
C19 C20 H20 119.4
C21 C20 H20 119.4
C22 C21 C20 119.8(4)
C22 C21 H21 120.1
C20 C21 H21 120.1
C23 C22 C21 119.6(4)
C23 C22 H22 120.2
C21 C22 H22 120.2
C22 C23 C24 121.1(4)
C22 C23 H23 119.5
C24 C23 H23 119.5
C23 C24 C19 119.4(4)
C23 C24 H24 120.3
C19 C24 H24 120.3
C26 C25 C30 118.1(4)
C26 C25 P2 121.2(3)
C30 C25 P2 120.3(4)
C25 C26 C27 120.7(5)
C25 C26 H26 119.6
C27 C26 H26 119.6
C28 C27 C26 119.6(6)
C28 C27 H27 120.2
C26 C27 H27 120.2
C29 C28 C27 120.5(5)
C29 C28 H28 119.8
C27 C28 H28 119.8
C28 C29 C30 120.9(6)
C28 C29 H29 119.5
C30 C29 H29 119.5
C25 C30 C29 120.2(5)
C25 C30 H30 119.9
C29 C30 H30 119.9
C32 C31 C36 119.6(4)
C32 C31 P2 116.3(3)
C36 C31 P2 124.1(4)
C31 C32 C33 120.1(5)
C31 C32 H32 120.0
C33 C32 H32 120.0
C34 C33 C32 119.8(6)
C34 C33 H33 120.1
C32 C33 H33 120.1
C35 C34 C33 120.7(6)
C35 C34 H34 119.7
C33 C34 H34 119.7
C34 C35 C36 120.1(6)
C34 C35 H35 120.0
C36 C35 H35 120.0
C35 C36 C31 119.8(6)
C35 C36 H36 120.1
C31 C36 H36 120.1
C42 C37 N2 120.6(4)
C42 C37 C38 119.9(4)
N2 C37 C38 119.5(4)
C39 C38 C37 119.1(5)
C39 C38 H38 120.5
C37 C38 H38 120.5
C40 C39 C38 121.3(5)
C40 C39 H39 119.3
C38 C39 H39 119.3
C41 C40 C39 118.7(4)
C41 C40 C43 120.8(5)
C39 C40 C43 120.5(5)
C40 C41 C42 121.4(5)
C40 C41 H41 119.3
C42 C41 H41 119.3
C41 C42 C37 119.6(4)
C41 C42 H42 120.2
C37 C42 H42 120.2
C40 C43 H43A 109.5
C40 C43 H43B 109.5
H43A C43 H43B 109.5
C40 C43 H43C 109.5
H43A C43 H43C 109.5
H43B C43 H43C 109.5
O1 C44 H44A 109.5
O1 C44 H44B 109.5
H44A C44 H44B 109.5
O1 C44 H44C 109.5
H44A C44 H44C 109.5
H44B C44 H44C 109.5

loop_
_geom_bond_atom_site_label_1
_geom_bond_atom_site_label_2
_geom_bond_distance
Re1 N2 1.747(3)
Re1 O1 1.915(3)
Re1 Cl2 2.4006(9)
Re1 Cl1 2.4550(10)
Re1 P1 2.4936(10)
Re1 P2 2.4979(11)
N2 C37 1.389(5)
O1 C44 1.395(5)
P1 C7 1.826(4)
P1 C1 1.831(4)
P1 C13 1.833(4)
P2 C31 1.816(4)
P2 C19 1.829(4)
P2 C25 1.831(4)
C1 C6 1.378(5)
C1 C2 1.398(5)
C2 C3 1.386(5)
C2 H2 0.9300
C3 C4 1.363(6)
C3 H3 0.9300
C4 C5 1.374(6)
C4 H4 0.9300
C5 C6 1.387(5)
C5 H5 0.9300
C6 H6 0.9300
C7 C8 1.374(5)
C7 C12 1.395(5)
C8 C9 1.380(5)
C8 H8 0.9300
C9 C10 1.370(6)
C9 H9 0.9300
C10 C11 1.382(6)
C10 H10 0.9300
C11 C12 1.373(5)
C11 H11 0.9300
C12 H12 0.9300
C13 C18 1.375(5)
C13 C14 1.395(5)
C14 C15 1.374(6)
C14 H14 0.9300
C15 C16 1.369(6)
C15 H15 0.9300
C16 C17 1.375(6)
C16 H16 0.9300
C17 C18 1.379(6)
C17 H17 0.9300
C18 H18 0.9300
C19 C20 1.375(6)
C19 C24 1.391(5)
C20 C21 1.379(6)
C20 H20 0.9300
C21 C22 1.376(6)
C21 H21 0.9300
C22 C23 1.365(6)
C22 H22 0.9300
C23 C24 1.387(6)
C23 H23 0.9300
C24 H24 0.9300
C25 C26 1.371(6)
C25 C30 1.388(6)
C26 C27 1.404(7)
C26 H26 0.9300
C27 C28 1.363(8)
C27 H27 0.9300
C28 C29 1.334(8)
C28 H28 0.9300
C29 C30 1.392(7)
C29 H29 0.9300
C30 H30 0.9300
C31 C32 1.378(6)
C31 C36 1.392(6)
C32 C33 1.379(7)
C32 H32 0.9300
C33 C34 1.375(9)
C33 H33 0.9300
C34 C35 1.363(9)
C34 H34 0.9300
C35 C36 1.379(8)
C35 H35 0.9300
C36 H36 0.9300
C37 C42 1.378(6)
C37 C38 1.392(6)
C38 C39 1.379(6)
C38 H38 0.9300
C39 C40 1.379(7)
C39 H39 0.9300
C40 C41 1.372(7)
C40 C43 1.525(6)
C41 C42 1.378(6)
C41 H41 0.9300
C42 H42 0.9300
C43 H43A 0.9600
C43 H43B 0.9600
C43 H43C 0.9600
C44 H44A 0.9600
C44 H44B 0.9600
C44 H44C 0.9600

loop_
_geom_hbond_atom_site_label_D
_geom_hbond_atom_site_label_H
_geom_hbond_atom_site_label_A
_geom_hbond_distance_DH
_geom_hbond_distance_HA
_geom_hbond_distance_DA
_geom_hbond_angle_DHA
C14 H14 Cl1 0.93 2.62 3.298(5) 130.3
C24 H24 Cl2 0.93 2.76 3.264(4) 114.9
C30 H30 Cl1 0.93 2.67 3.196(5) 116.7
